data_4123113
loop_
_publ_author_name
'Feng, Dawei'
'Gu, Zhi-Yuan'
'Chen, Ying-Pin'
'Park, Jihye'
'Wei, Zhangwen'
'Sun, Yujia'
'Bosch, Mathieu'
'Yuan, Shuai'
'Zhou, Hong-Cai'

_publ_section_title
;
 A Highly Stable Porphyrinic Zirconium Metal-Organic Frame-work with shp-a
 Topology.
;
_journal_name_full 'Journal of the American Chemical Society'
_journal_page_first 141212123922008
_journal_paper_doi 10.1021/ja510525s
_journal_year 2014
_chemical_formula_moiety 'C144 H72 Cl3 Fe3 N12 O24 Zr6'
_chemical_formula_sum 'C144 H72 Cl3 Fe3 N12 O24 Zr6'
_chemical_formula_weight 3175.36
_chemical_name_systematic
; 
 ? 
;
_space_group_IT_number 175
_symmetry_cell_setting hexagonal
_symmetry_space_group_name_Hall '-P 6'
_symmetry_space_group_name_H-M 'P 6/m'
_atom_sites_solution_hydrogens geom
_atom_sites_solution_primary direct
_atom_sites_solution_secondary difmap
_audit_creation_method SHELXL-97
_cell_angle_alpha 90.00
_cell_angle_beta 90.00
_cell_angle_gamma 120.00
_cell_formula_units_Z 1
_cell_length_a 21.43(3)
_cell_length_b 21.43(3)
_cell_length_c 16.89(2)
_cell_measurement_reflns_used 117
_cell_measurement_temperature 110(2)
_cell_measurement_theta_max 10.9692
_cell_measurement_theta_min 2.1944
_cell_volume 6717(15)
_computing_cell_refinement 'SAINT+ ver. (Bruker, 2001)'
_computing_data_collection 'APEX2  (Bruker, 2008)'
_computing_data_reduction 'SAINT+ ver. (Bruker, 2001)'
_computing_molecular_graphics 'SHELXTL (Sheldrick, 2008)'
_computing_publication_material 'SHELXTL (Sheldrick, 2008)'
_computing_structure_refinement 'SHELXL-97 (Sheldrick, 2008)'
_computing_structure_solution 'SHELXS-97 (Sheldrick, 2008)'
_diffrn_ambient_temperature 110(2)
_diffrn_measured_fraction_theta_full 0.992
_diffrn_measured_fraction_theta_max 0.992
_diffrn_measurement_device_type 'Bruker SMART APEX II CCD area detector'
_diffrn_measurement_method 'phi and omega scans'
_diffrn_radiation_monochromator graphite
_diffrn_radiation_source 'fine-focus sealed tube'
_diffrn_radiation_type MoK\a
_diffrn_radiation_wavelength 0.71073
_diffrn_reflns_av_R_equivalents 0.1911
_diffrn_reflns_av_sigmaI/netI 0.1005
_diffrn_reflns_limit_h_max 13
_diffrn_reflns_limit_h_min -17
_diffrn_reflns_limit_k_max 17
_diffrn_reflns_limit_k_min -11
_diffrn_reflns_limit_l_max 13
_diffrn_reflns_limit_l_min -13
_diffrn_reflns_number 13030
_diffrn_reflns_theta_full 16.72
_diffrn_reflns_theta_max 16.72
_diffrn_reflns_theta_min 1.63
_exptl_absorpt_coefficient_mu 0.447
_exptl_absorpt_correction_T_max 0.9780
_exptl_absorpt_correction_T_min 0.9159
_exptl_absorpt_correction_type multi-scan
_exptl_absorpt_process_details 'SADABS (Sheldrick, 2008)'
_exptl_crystal_colour 'Dark Brown'
_exptl_crystal_density_diffrn 0.785
_exptl_crystal_density_meas ?
_exptl_crystal_density_method 'not measured'
_exptl_crystal_description Spindle
_exptl_crystal_F_000 1581
_exptl_crystal_size_max 0.20
_exptl_crystal_size_mid 0.05
_exptl_crystal_size_min 0.05
_platon_squeeze_details
;
;
_refine_diff_density_max 0.753
_refine_diff_density_min -0.548
_refine_diff_density_rms 0.098
_refine_ls_extinction_method none
_refine_ls_goodness_of_fit_ref 1.013
_refine_ls_hydrogen_treatment calc
_refine_ls_matrix_type full
_refine_ls_number_parameters 89
_refine_ls_number_reflns 1315
_refine_ls_number_restraints 28
_refine_ls_restrained_S_all 1.002
_refine_ls_R_factor_all 0.1922
_refine_ls_R_factor_gt 0.1331
_refine_ls_shift/su_max 0.000
_refine_ls_shift/su_mean 0.000
_refine_ls_structure_factor_coef Fsqd
_refine_ls_weighting_details 'calc w=1/[\s^2^(Fo^2^)+(0.1800P)^2^+21.0000P] where P=(Fo^2^+2Fc^2^)/3'
_refine_ls_weighting_scheme calc
_refine_ls_wR_factor_gt 0.3131
_refine_ls_wR_factor_ref 0.3473
_reflns_number_gt 703
_reflns_number_total 1315
_reflns_threshold_expression >2sigma(I)
_cod_data_source_file ja510525s_si_002.cif
_cod_data_source_block p6m_sq
_cod_depositor_comments
;
The following automatic conversions were performed:

'_symmetry_cell_setting' value 'Hexagonal' changed to 'hexagonal'
according to
/home/saulius/struct/COD-crude-data--automatic-downloads/rss-feeds/ACS/lib/dictionaries/cif_core.dic
dictionary named 'cif_core.dic' version 2.4.2 from 2011-04-26.

Automatic conversion script
Id: cif_fix_values 2935 2014-11-11 08:27:57Z andrius 

The following automatic conversions were performed:

'_exptl_crystal_density_meas' value 'not measured' was changed to '?'
- the value is perceived as not measured.

Automatic conversion script
Id: cif_fix_values 3008 2015-01-20 13:52:24Z robertas 
;
_cod_original_sg_symbol_H-M P6/m
_cod_database_code 4123113

loop_
_symmetry_equiv_pos_as_xyz
'x, y, z'
'x-y, x, z'
'-y, x-y, z'
'-x, -y, z'
'-x+y, -x, z'
'y, -x+y, z'
'-x, -y, -z'
'-x+y, -x, -z'
'y, -x+y, -z'
'x, y, -z'
'x-y, x, -z'
'-y, x-y, -z'

loop_
_atom_site_label
_atom_site_type_symbol
_atom_site_fract_x
_atom_site_fract_y
_atom_site_fract_z
_atom_site_U_iso_or_equiv
_atom_site_adp_type
_atom_site_occupancy
_atom_site_symmetry_multiplicity
_atom_site_calc_flag
_atom_site_refinement_flags
Zr1 Zr 0.0665(3) 0.1342(3) 0.0000 0.0581(19) Uani 0.33 2 d SP
Zr2 Zr -0.0003(2) 0.0774(2) 0.1046(2) 0.0581(19) Uani 0.33 1 d P
O1 O -0.0016(13) 0.1832(7) 0.0759(10) 0.262(11) Uani 1 1 d D
O2 O 0.0772(9) 0.1751(8) 0.1376(12) 0.295(12) Uani 1 1 d D
N1 N 0.0000 0.5000 0.3867(15) 0.253(7) Uani 1 2 d S
N2 N 0.005(2) 0.4108(17) 0.5000 0.253(7) Uani 1 2 d S
C2 C -0.0026(19) 0.4471(14) 0.3236(10) 0.253(7) Uani 1 1 d D
C1 C -0.0019(17) 0.4675(8) 0.2476(10) 0.253(7) Uani 1 1 d D
H1A H -0.0037 0.4407 0.2019 0.304 Uiso 1 1 calc R
C3 C 0.0012(9) 0.3881(8) 0.3542(8) 0.253(7) Uani 1 1 d D
C4 C -0.0069(19) 0.3585(13) 0.4304(11) 0.253(7) Uani 1 1 d D
C5 C -0.0117(16) 0.2975(12) 0.45992(6) 0.258(16) Uani 1 1 d D
H5A H -0.0146 0.2595 0.4283 0.310 Uiso 1 1 calc R
C6 C 0.0115(6) 0.3460(6) 0.2899(7) 0.503(17) Uani 1 1 d D
C7 C -0.0481(5) 0.2886(8) 0.2545(10) 0.503(17) Uani 1 1 d D
H7A H -0.0952 0.2793 0.2669 0.603 Uiso 1 1 calc R
C8 C -0.0388(6) 0.2447(8) 0.2008(11) 0.503(17) Uani 1 1 d D
H8A H -0.0796 0.2055 0.1766 0.603 Uiso 1 1 calc R
C11 C 0.0804(5) 0.3595(8) 0.2715(12) 0.503(17) Uani 1 1 d D
H11A H 0.1212 0.3987 0.2957 0.603 Uiso 1 1 calc R
C12 C 0.0394(9) 0.2045(6) 0.1346(7) 0.503(17) Uani 1 1 d D
C9 C 0.0301(6) 0.2582(7) 0.1824(9) 0.503(17) Uani 1 1 d D
C10 C 0.0897(5) 0.3157(9) 0.2179(13) 0.503(17) Uani 1 1 d D
H10A H 0.1369 0.3249 0.2054 0.603 Uiso 1 1 calc R
Fe1 Fe 0.0000 0.5000 0.5000 0.343(9) Uani 1 4 d S
Cl4 Cl -0.145(3) 0.4253(16) 0.5000 0.343(9) Uani 0.50 2 d SP

loop_
_atom_site_aniso_label
_atom_site_aniso_U_11
_atom_site_aniso_U_22
_atom_site_aniso_U_33
_atom_site_aniso_U_23
_atom_site_aniso_U_13
_atom_site_aniso_U_12
Zr1 0.054(2) 0.094(4) 0.013(3) 0.000 0.000 0.026(3)
Zr2 0.054(2) 0.094(4) 0.013(3) 0.000 0.000 0.026(3)
O1 0.47(3) 0.107(12) 0.191(16) -0.042(12) -0.11(2) 0.134(18)
O2 0.44(3) 0.104(13) 0.27(2) -0.116(14) -0.09(2) 0.082(19)
N1 0.52(2) 0.272(17) 0.095(9) 0.000 0.000 0.298(17)
N2 0.52(2) 0.272(17) 0.095(9) 0.000 0.000 0.298(17)
C2 0.52(2) 0.272(17) 0.095(9) 0.000 0.000 0.298(17)
C1 0.52(2) 0.272(17) 0.095(9) 0.000 0.000 0.298(17)
C3 0.52(2) 0.272(17) 0.095(9) 0.000 0.000 0.298(17)
C4 0.52(2) 0.272(17) 0.095(9) 0.000 0.000 0.298(17)
C5 0.53(5) 0.24(3) 0.111(19) 0.061(17) 0.01(2) 0.27(3)
C6 1.07(5) 0.48(3) 0.251(16) -0.118(17) 0.00(3) 0.61(4)
C7 1.07(5) 0.48(3) 0.251(16) -0.118(17) 0.00(3) 0.61(4)
C8 1.07(5) 0.48(3) 0.251(16) -0.118(17) 0.00(3) 0.61(4)
C11 1.07(5) 0.48(3) 0.251(16) -0.118(17) 0.00(3) 0.61(4)
C12 1.07(5) 0.48(3) 0.251(16) -0.118(17) 0.00(3) 0.61(4)
C9 1.07(5) 0.48(3) 0.251(16) -0.118(17) 0.00(3) 0.61(4)
C10 1.07(5) 0.48(3) 0.251(16) -0.118(17) 0.00(3) 0.61(4)
Fe1 0.74(3) 0.275(14) 0.175(8) 0.000 0.000 0.376(18)
Cl4 0.74(3) 0.275(14) 0.175(8) 0.000 0.000 0.376(18)

loop_
_atom_type_symbol
_atom_type_description
_atom_type_scat_dispersion_real
_atom_type_scat_dispersion_imag
_atom_type_scat_source
C C 0.0033 0.0016 'International Tables Vol C Tables 4.2.6.8 and 6.1.1.4'
H H 0.0000 0.0000 'International Tables Vol C Tables 4.2.6.8 and 6.1.1.4'
Fe Fe 0.3463 0.8444 'International Tables Vol C Tables 4.2.6.8 and 6.1.1.4'
N N 0.0061 0.0033 'International Tables Vol C Tables 4.2.6.8 and 6.1.1.4'
O O 0.0106 0.0060 'International Tables Vol C Tables 4.2.6.8 and 6.1.1.4'
Zr Zr -2.9673 0.5597 'International Tables Vol C Tables 4.2.6.8 and 6.1.1.4'
Cl Cl 0.1484 0.1585 'International Tables Vol C Tables 4.2.6.8 and 6.1.1.4'

loop_
_geom_angle_atom_site_label_1
_geom_angle_atom_site_label_2
_geom_angle_atom_site_label_3
_geom_angle
_geom_angle_site_symmetry_1
_geom_angle_site_symmetry_3
Zr2 Zr1 Zr2 105.7(3) . 10
Zr2 Zr1 Zr2 123.4(4) . 9
Zr2 Zr1 Zr2 44.02(17) 10 9
Zr2 Zr1 Zr2 44.02(17) . 6
Zr2 Zr1 Zr2 123.4(4) 10 6
Zr2 Zr1 Zr2 105.5(3) 9 6
Zr2 Zr1 O2 50.3(4) . .
Zr2 Zr1 O2 150.5(5) 10 .
Zr2 Zr1 O2 158.9(5) 9 .
Zr2 Zr1 O2 54.9(4) 6 .
Zr2 Zr1 O2 150.5(5) . 10
Zr2 Zr1 O2 50.3(4) 10 10
Zr2 Zr1 O2 54.9(4) 9 10
Zr2 Zr1 O2 158.9(5) 6 10
O2 Zr1 O2 142.5(8) . 10
Zr2 Zr1 Zr1 55.89(15) . 2
Zr2 Zr1 Zr1 55.89(15) 10 2
Zr2 Zr1 Zr1 95.05(15) 9 2
Zr2 Zr1 Zr1 95.05(15) 6 2
O2 Zr1 Zr1 94.7(4) . 2
O2 Zr1 Zr1 94.7(4) 10 2
Zr2 Zr1 Zr1 94.99(15) . 9
Zr2 Zr1 Zr1 94.99(15) 10 9
Zr2 Zr1 Zr1 55.78(15) 9 9
Zr2 Zr1 Zr1 55.78(15) 6 9
O2 Zr1 Zr1 103.2(4) . 9
O2 Zr1 Zr1 103.2(4) 10 9
Zr1 Zr1 Zr1 120.0 2 9
Zr2 Zr1 O1 58.4(4) . .
Zr2 Zr1 O1 106.5(5) 10 .
Zr2 Zr1 O1 150.4(5) 9 .
Zr2 Zr1 O1 93.6(4) 6 .
O2 Zr1 O1 48.8(3) . .
O2 Zr1 O1 107.6(6) 10 .
Zr1 Zr1 O1 60.3(5) 2 .
Zr1 Zr1 O1 149.2(4) 9 .
Zr2 Zr1 O1 106.5(5) . 10
Zr2 Zr1 O1 58.4(4) 10 10
Zr2 Zr1 O1 93.6(4) 9 10
Zr2 Zr1 O1 150.4(5) 6 10
O2 Zr1 O1 107.6(6) . 10
O2 Zr1 O1 48.8(3) 10 10
Zr1 Zr1 O1 60.3(5) 2 10
Zr1 Zr1 O1 149.2(4) 9 10
O1 Zr1 O1 60.9(7) . 10
Zr2 Zr1 O1 93.4(4) . 6
Zr2 Zr1 O1 150.6(6) 10 6
Zr2 Zr1 O1 106.7(6) 9 6
Zr2 Zr1 O1 58.5(4) 6 6
O2 Zr1 O1 58.0(6) . 6
O2 Zr1 O1 115.6(5) 10 6
Zr1 Zr1 O1 149.1(4) 2 6
Zr1 Zr1 O1 60.7(6) 9 6
O1 Zr1 O1 102.5(5) . 6
O1 Zr1 O1 137.1(5) 10 6
Zr2 Zr1 O1 150.6(6) . 9
Zr2 Zr1 O1 93.4(4) 10 9
Zr2 Zr1 O1 58.5(4) 9 9
Zr2 Zr1 O1 106.7(6) 6 9
O2 Zr1 O1 115.6(5) . 9
O2 Zr1 O1 58.0(6) 10 9
Zr1 Zr1 O1 149.1(4) 2 9
Zr1 Zr1 O1 60.7(6) 9 9
O1 Zr1 O1 137.1(5) . 9
O1 Zr1 O1 102.5(5) 10 9
O1 Zr1 O1 61.1(8) 6 9
Zr2 Zr2 Zr2 119.999(1) 6 2
Zr2 Zr2 O2 71.9(5) 6 .
Zr2 Zr2 O2 160.4(6) 2 .
Zr2 Zr2 O2 165.1(6) 6 2
Zr2 Zr2 O2 61.2(5) 2 2
O2 Zr2 O2 103.1(4) . 2
Zr2 Zr2 Zr1 68.1(2) 6 .
Zr2 Zr2 Zr1 126.69(16) 2 .
O2 Zr2 Zr1 71.1(6) . .
O2 Zr2 Zr1 124.4(6) 2 .
Zr2 Zr2 Zr1 126.76(17) 6 2
Zr2 Zr2 Zr1 67.9(2) 2 2
O2 Zr2 Zr1 119.3(6) . 2
O2 Zr2 Zr1 68.1(6) 2 2
Zr1 Zr2 Zr1 68.33(16) . 2
Zr2 Zr2 O1 119.7(7) 6 .
Zr2 Zr2 O1 118.9(6) 2 .
O2 Zr2 O1 56.3(4) . .
O2 Zr2 O1 64.8(8) 2 .
Zr1 Zr2 O1 67.6(6) . .
Zr1 Zr2 O1 67.3(4) 2 .
Zr2 Zr2 C12 101.8(5) 6 .
Zr2 Zr2 C12 136.6(4) 2 .
O2 Zr2 C12 30.26(19) . .
O2 Zr2 C12 75.4(3) 2 .
Zr1 Zr2 C12 77.7(3) . .
Zr1 Zr2 C12 97.3(4) 2 .
O1 Zr2 C12 30.04(13) . .
Zr2 Zr2 Zr2 30.0 6 5
Zr2 Zr2 Zr2 90.0 2 5
O2 Zr2 Zr2 100.7(5) . 5
O2 Zr2 Zr2 146.9(5) 2 5
Zr1 Zr2 Zr2 85.1(2) . 5
Zr1 Zr2 Zr2 118.28(18) 2 5
O1 Zr2 Zr2 148.3(7) . 5
C12 Zr2 Zr2 130.9(5) . 5
Zr2 Zr2 Zr2 90.0 6 3
Zr2 Zr2 Zr2 30.0 2 3
O2 Zr2 Zr2 155.3(5) . 3
O2 Zr2 Zr2 90.1(5) 2 3
Zr1 Zr2 Zr2 118.32(18) . 3
Zr1 Zr2 Zr2 84.9(2) 2 3
O1 Zr2 Zr2 147.5(6) . 3
C12 Zr2 Zr2 163.2(3) . 3
Zr2 Zr2 Zr2 60.0 5 3
Zr2 Zr2 Zr2 60.0 6 4
Zr2 Zr2 Zr2 60.0 2 4
O2 Zr2 Zr2 129.2(5) . 4
O2 Zr2 Zr2 119.0(5) 2 4
Zr1 Zr2 Zr2 103.0(2) . 4
Zr1 Zr2 Zr2 102.8(2) 2 4
O1 Zr2 Zr2 168.0(4) . 4
C12 Zr2 Zr2 158.6(5) . 4
Zr2 Zr2 Zr2 30.0 5 4
Zr2 Zr2 Zr2 30.0 3 4
Zr2 Zr2 Zr1 30.76(8) 6 9
Zr2 Zr2 Zr1 112.47(14) 2 9
O2 Zr2 Zr1 85.7(5) . 9
O2 Zr2 Zr1 164.0(5) 2 9
Zr1 Zr2 Zr1 45.57(13) . 9
Zr1 Zr2 Zr1 96.0(2) 2 9
O1 Zr2 Zr1 111.5(6) . 9
C12 Zr2 Zr1 109.4(4) . 9
Zr2 Zr2 Zr1 39.50(14) 5 9
Zr2 Zr2 Zr1 86.86(15) 3 9
Zr2 Zr2 Zr1 61.50(15) 4 9
C12 O1 Zr2 81.0(8) . .
C12 O1 Zr1 96.2(12) . .
Zr2 O1 Zr1 54.0(4) . .
C12 O1 Zr1 135.2(10) . 2
Zr2 O1 Zr1 54.2(3) . 2
Zr1 O1 Zr1 59.1(4) . 2
C12 O2 Zr2 96.3(8) . .
C12 O2 Zr2 142.2(10) . 6
Zr2 O2 Zr2 46.9(3) . 6
C12 O2 Zr1 100.1(10) . .
Zr2 O2 Zr1 58.7(4) . .
Zr2 O2 Zr1 57.0(4) 6 .
C2 N1 C2 92.1(18) 4_565 .
C2 N1 Fe1 134.0(9) 4_565 .
C2 N1 Fe1 133.9(9) . .
C4 N2 C4 98(2) . 10_556
C4 N2 Fe1 129.4(11) . .
C4 N2 Fe1 129.4(11) 10_556 .
C1 C2 C3 129.9(16) . .
C1 C2 N1 115.5(15) . .
C3 C2 N1 114.3(12) . .
C1 C1 C2 108.4(8) 4_565 .
C1 C1 H1A 125.8 4_565 .
C2 C1 H1A 125.8 . .
C2 C3 C4 133.8(14) . .
C2 C3 C6 111.7(14) . .
C4 C3 C6 114.4(15) . .
C5 C4 C3 134.8(17) . .
C5 C4 N2 109.0(16) . .
C3 C4 N2 115.3(15) . .
C5 C5 C4 111.6(8) 10_556 .
C5 C5 H5A 124.2 10_556 .
C4 C5 H5A 124.2 . .
C7 C6 C11 119.92(16) . .
C7 C6 C3 119.88(16) . .
C11 C6 C3 119.86(15) . .
C8 C7 C6 120.05(12) . .
C8 C7 H7A 120.0 . .
C6 C7 H7A 120.0 . .
C7 C8 C9 120.01(9) . .
C7 C8 H8A 120.0 . .
C9 C8 H8A 120.0 . .
C10 C11 C6 120.07(16) . .
C10 C11 H11A 120.0 . .
C6 C11 H11A 120.0 . .
O1 C12 O2 111.1(14) . .
O1 C12 C9 111.7(12) . .
O2 C12 C9 137.2(12) . .
O1 C12 Zr2 69.0(8) . .
O2 C12 Zr2 53.5(7) . .
C9 C12 Zr2 148.7(6) . .
C8 C9 C10 119.95(9) . .
C8 C9 C12 119.70(15) . .
C10 C9 C12 119.67(16) . .
C11 C10 C9 119.99(12) . .
C11 C10 H10A 120.0 . .
C9 C10 H10A 120.0 . .
N1 Fe1 N1 180.000(4) 7_566 .
N1 Fe1 N2 90.000(3) 7_566 7_566
N1 Fe1 N2 90.000(3) . 7_566
N1 Fe1 N2 90.000(3) 7_566 .
N1 Fe1 N2 90.000(3) . .
N2 Fe1 N2 179.999(6) 7_566 .
N1 Fe1 Cl4 90.000(12) 7_566 .
N1 Fe1 Cl4 90.000(12) . .
N2 Fe1 Cl4 88.5(13) 7_566 .
N2 Fe1 Cl4 91.5(13) . .
N1 Fe1 Cl4 90.000(12) 7_566 7_566
N1 Fe1 Cl4 90.000(12) . 7_566
N2 Fe1 Cl4 91.5(13) 7_566 7_566
N2 Fe1 Cl4 88.5(13) . 7_566
Cl4 Fe1 Cl4 179.999(3) . 7_566

loop_
_geom_bond_atom_site_label_1
_geom_bond_atom_site_label_2
_geom_bond_distance
_geom_bond_site_symmetry_2
Zr1 Zr2 2.215(5) .
Zr1 Zr2 2.215(5) 10
Zr1 Zr2 2.218(6) 9
Zr1 Zr2 2.218(6) 6
Zr1 O2 2.454(18) .
Zr1 O2 2.454(18) 10
Zr1 Zr1 2.490(7) 2
Zr1 Zr1 2.490(7) 9
Zr1 O1 2.53(2) .
Zr1 O1 2.53(2) 10
Zr1 O1 2.522(15) 6
Zr1 O1 2.522(15) 9
Zr2 Zr2 1.662(5) 6
Zr2 Zr2 1.662(5) 2
Zr2 O2 1.994(15) .
Zr2 O2 2.163(13) 2
Zr2 Zr1 2.218(6) 2
Zr2 O1 2.331(15) .
Zr2 C12 2.467(11) .
Zr2 Zr2 2.878(9) 5
Zr2 Zr2 2.878(9) 3
Zr2 Zr2 3.323(10) 4
Zr2 Zr1 3.474(7) 9
O1 C12 1.250(2) .
O1 Zr1 2.522(15) 2
O2 C12 1.250(3) .
O2 Zr2 2.163(13) 6
N1 C2 1.54(2) 4_565
N1 C2 1.54(2) .
N1 Fe1 1.91(3) .
N2 C4 1.56(2) .
N2 C4 1.56(2) 10_556
N2 Fe1 1.96(3) .
C2 C1 1.354(3) .
C2 C3 1.406(3) .
C1 C1 1.354(3) 4_565
C1 H1A 0.9500 .
C3 C4 1.406(2) .
C3 C6 1.4980(19) .
C4 C5 1.354(3) .
C5 C5 1.354(3) 10_556
C5 H5A 0.9500 .
C6 C7 1.3899(19) .
C6 C11 1.390(2) .
C7 C8 1.3900(16) .
C7 H7A 0.9500 .
C8 C9 1.390(2) .
C8 H8A 0.9500 .
C11 C10 1.3901(16) .
C11 H11A 0.9500 .
C12 C9 1.499(2) .
C9 C10 1.3905(19) .
C10 H10A 0.9500 .
Fe1 N1 1.91(3) 7_566
Fe1 N2 1.96(3) 7_566
Fe1 Cl4 2.70(5) .
Fe1 Cl4 2.70(5) 7_566

loop_
_geom_torsion_atom_site_label_1
_geom_torsion_atom_site_label_2
_geom_torsion_atom_site_label_3
_geom_torsion_atom_site_label_4
_geom_torsion
_geom_torsion_site_symmetry_1
_geom_torsion_site_symmetry_4
Zr2 Zr1 Zr2 Zr2 122.1(4) 10 6
Zr2 Zr1 Zr2 Zr2 77.3(4) 9 6
O2 Zr1 Zr2 Zr2 -77.5(5) . 6
O2 Zr1 Zr2 Zr2 153.7(10) 10 6
Zr1 Zr1 Zr2 Zr2 148.65(17) 2 6
Zr1 Zr1 Zr2 Zr2 25.48(18) 9 6
O1 Zr1 Zr2 Zr2 -138.0(5) . 6
O1 Zr1 Zr2 Zr2 -176.9(5) 10 6
O1 Zr1 Zr2 Zr2 -35.3(6) 6 6
O1 Zr1 Zr2 Zr2 -6.7(10) 9 6
Zr2 Zr1 Zr2 Zr2 10.2(5) 10 2
Zr2 Zr1 Zr2 Zr2 -34.6(5) 9 2
Zr2 Zr1 Zr2 Zr2 -111.86(15) 6 2
O2 Zr1 Zr2 Zr2 170.6(6) . 2
O2 Zr1 Zr2 Zr2 41.9(10) 10 2
Zr1 Zr1 Zr2 Zr2 36.8(3) 2 2
Zr1 Zr1 Zr2 Zr2 -86.4(3) 9 2
O1 Zr1 Zr2 Zr2 110.2(6) . 2
O1 Zr1 Zr2 Zr2 71.2(5) 10 2
O1 Zr1 Zr2 Zr2 -147.2(6) 6 2
O1 Zr1 Zr2 Zr2 -118.6(10) 9 2
Zr2 Zr1 Zr2 O2 -160.4(5) 10 .
Zr2 Zr1 Zr2 O2 154.8(6) 9 .
Zr2 Zr1 Zr2 O2 77.5(5) 6 .
O2 Zr1 Zr2 O2 -128.8(13) 10 .
Zr1 Zr1 Zr2 O2 -133.8(5) 2 .
Zr1 Zr1 Zr2 O2 103.0(5) 9 .
O1 Zr1 Zr2 O2 -60.5(4) . .
O1 Zr1 Zr2 O2 -99.4(6) 10 .
O1 Zr1 Zr2 O2 42.2(6) 6 .
O1 Zr1 Zr2 O2 70.8(9) 9 .
Zr2 Zr1 Zr2 O2 -67.2(7) 10 2
Zr2 Zr1 Zr2 O2 -112.0(6) 9 2
Zr2 Zr1 Zr2 O2 170.7(6) 6 2
O2 Zr1 Zr2 O2 93.2(4) . 2
O2 Zr1 Zr2 O2 -35.6(13) 10 2
Zr1 Zr1 Zr2 O2 -40.6(6) 2 2
Zr1 Zr1 Zr2 O2 -163.8(6) 9 2
O1 Zr1 Zr2 O2 32.7(5) . 2
O1 Zr1 Zr2 O2 -6.2(7) 10 2
O1 Zr1 Zr2 O2 135.4(7) 6 2
O1 Zr1 Zr2 O2 164.0(9) 9 2
Zr2 Zr1 Zr2 Zr1 -26.5(3) 10 2
Zr2 Zr1 Zr2 Zr1 -71.4(3) 9 2
Zr2 Zr1 Zr2 Zr1 -148.65(17) 6 2
O2 Zr1 Zr2 Zr1 133.8(5) . 2
O2 Zr1 Zr2 Zr1 5.1(10) 10 2
Zr1 Zr1 Zr2 Zr1 -123.17(11) 9 2
O1 Zr1 Zr2 Zr1 73.4(5) . 2
O1 Zr1 Zr2 Zr1 34.5(5) 10 2
O1 Zr1 Zr2 Zr1 176.0(6) 6 2
O1 Zr1 Zr2 Zr1 -155.3(10) 9 2
Zr2 Zr1 Zr2 O1 -99.9(5) 10 .
Zr2 Zr1 Zr2 O1 -144.8(6) 9 .
Zr2 Zr1 Zr2 O1 138.0(5) 6 .
O2 Zr1 Zr2 O1 60.5(4) . .
O2 Zr1 Zr2 O1 -68.3(12) 10 .
Zr1 Zr1 Zr2 O1 -73.4(5) 2 .
Zr1 Zr1 Zr2 O1 163.4(5) 9 .
O1 Zr1 Zr2 O1 -38.9(5) 10 .
O1 Zr1 Zr2 O1 102.6(5) 6 .
O1 Zr1 Zr2 O1 131.3(8) 9 .
Zr2 Zr1 Zr2 C12 -129.7(5) 10 .
Zr2 Zr1 Zr2 C12 -174.5(5) 9 .
Zr2 Zr1 Zr2 C12 108.2(5) 6 .
O2 Zr1 Zr2 C12 30.7(2) . .
O2 Zr1 Zr2 C12 -98.0(12) 10 .
Zr1 Zr1 Zr2 C12 -103.1(5) 2 .
Zr1 Zr1 Zr2 C12 133.7(5) 9 .
O1 Zr1 Zr2 C12 -29.7(2) . .
O1 Zr1 Zr2 C12 -68.7(6) 10 .
O1 Zr1 Zr2 C12 72.9(6) 6 .
O1 Zr1 Zr2 C12 101.5(8) 9 .
Zr2 Zr1 Zr2 Zr2 96.5(3) 10 5
Zr2 Zr1 Zr2 Zr2 51.7(4) 9 5
Zr2 Zr1 Zr2 Zr2 -25.55(6) 6 5
O2 Zr1 Zr2 Zr2 -103.1(5) . 5
O2 Zr1 Zr2 Zr2 128.2(9) 10 5
Zr1 Zr1 Zr2 Zr2 123.10(18) 2 5
Zr1 Zr1 Zr2 Zr2 -0.07(16) 9 5
O1 Zr1 Zr2 Zr2 -163.5(5) . 5
O1 Zr1 Zr2 Zr2 157.6(4) 10 5
O1 Zr1 Zr2 Zr2 -60.9(6) 6 5
O1 Zr1 Zr2 Zr2 -32.3(10) 9 5
Zr2 Zr1 Zr2 Zr2 44.6(4) 10 3
Zr2 Zr1 Zr2 Zr2 -0.2(5) 9 3
Zr2 Zr1 Zr2 Zr2 -77.48(13) 6 3
O2 Zr1 Zr2 Zr2 -155.0(5) . 3
O2 Zr1 Zr2 Zr2 76.2(10) 10 3
Zr1 Zr1 Zr2 Zr2 71.2(3) 2 3
Zr1 Zr1 Zr2 Zr2 -52.0(3) 9 3
O1 Zr1 Zr2 Zr2 144.6(5) . 3
O1 Zr1 Zr2 Zr2 105.6(5) 10 3
O1 Zr1 Zr2 Zr2 -112.8(6) 6 3
O1 Zr1 Zr2 Zr2 -84.2(10) 9 3
Zr2 Zr1 Zr2 Zr2 72.3(3) 10 4
Zr2 Zr1 Zr2 Zr2 27.5(4) 9 4
Zr2 Zr1 Zr2 Zr2 -49.79(9) 6 4
O2 Zr1 Zr2 Zr2 -127.3(5) . 4
O2 Zr1 Zr2 Zr2 103.9(9) 10 4
Zr1 Zr1 Zr2 Zr2 98.9(2) 2 4
Zr1 Zr1 Zr2 Zr2 -24.3(2) 9 4
O1 Zr1 Zr2 Zr2 172.2(5) . 4
O1 Zr1 Zr2 Zr2 133.3(4) 10 4
O1 Zr1 Zr2 Zr2 -85.1(6) 6 4
O1 Zr1 Zr2 Zr2 -56.5(10) 9 4
Zr2 Zr1 Zr2 Zr1 96.6(2) 10 9
Zr2 Zr1 Zr2 Zr1 51.8(2) 9 9
Zr2 Zr1 Zr2 Zr1 -25.48(18) 6 9
O2 Zr1 Zr2 Zr1 -103.0(5) . 9
O2 Zr1 Zr2 Zr1 128.2(9) 10 9
Zr1 Zr1 Zr2 Zr1 123.17(11) 2 9
O1 Zr1 Zr2 Zr1 -163.4(5) . 9
O1 Zr1 Zr2 Zr1 157.6(4) 10 9
O1 Zr1 Zr2 Zr1 -60.8(6) 6 9
O1 Zr1 Zr2 Zr1 -32.2(10) 9 9
Zr2 Zr2 O1 C12 -58.9(11) 6 .
Zr2 Zr2 O1 C12 134.8(8) 2 .
O2 Zr2 O1 C12 -23.0(6) . .
O2 Zr2 O1 C12 105.0(12) 2 .
Zr1 Zr2 O1 C12 -104.5(10) . .
Zr1 Zr2 O1 C12 -179.4(12) 2 .
Zr2 Zr2 O1 C12 -72.0(14) 5 .
Zr2 Zr2 O1 C12 147.5(6) 3 .
Zr2 Zr2 O1 C12 -144(3) 4 .
Zr1 Zr2 O1 C12 -91.9(10) 9 .
Zr2 Zr2 O1 Zr1 45.6(4) 6 .
Zr2 Zr2 O1 Zr1 -120.7(3) 2 .
O2 Zr2 O1 Zr1 81.6(9) . .
O2 Zr2 O1 Zr1 -150.5(6) 2 .
Zr1 Zr2 O1 Zr1 -74.9(3) 2 .
C12 Zr2 O1 Zr1 104.5(10) . .
Zr2 Zr2 O1 Zr1 32.5(8) 5 .
Zr2 Zr2 O1 Zr1 -107.9(9) 3 .
Zr2 Zr2 O1 Zr1 -39(3) 4 .
Zr1 Zr2 O1 Zr1 12.6(4) 9 .
Zr2 Zr2 O1 Zr1 120.5(3) 6 2
Zr2 Zr2 O1 Zr1 -45.8(5) 2 2
O2 Zr2 O1 Zr1 156.5(10) . 2
O2 Zr2 O1 Zr1 -75.5(6) 2 2
Zr1 Zr2 O1 Zr1 74.9(3) . 2
C12 Zr2 O1 Zr1 179.4(12) . 2
Zr2 Zr2 O1 Zr1 107.4(6) 5 2
Zr2 Zr2 O1 Zr1 -33.0(11) 3 2
Zr2 Zr2 O1 Zr1 36(3) 4 2
Zr1 Zr2 O1 Zr1 87.5(4) 9 2
Zr2 Zr1 O1 C12 74.1(7) . .
Zr2 Zr1 O1 C12 172.7(7) 10 .
Zr2 Zr1 O1 C12 177.1(7) 9 .
Zr2 Zr1 O1 C12 46.3(8) 6 .
O2 Zr1 O1 C12 11.4(4) . .
O2 Zr1 O1 C12 -134.6(10) 10 .
Zr1 Zr1 O1 C12 140.1(9) 2 .
Zr1 Zr1 O1 C12 40.5(13) 9 .
O1 Zr1 O1 C12 -149.5(6) 10 .
O1 Zr1 O1 C12 -12.2(10) 6 .
O1 Zr1 O1 C12 -73.0(7) 9 .
Zr2 Zr1 O1 Zr2 98.6(4) 10 .
Zr2 Zr1 O1 Zr2 103.0(9) 9 .
Zr2 Zr1 O1 Zr2 -27.8(3) 6 .
O2 Zr1 O1 Zr2 -62.7(6) . .
O2 Zr1 O1 Zr2 151.3(5) 10 .
Zr1 Zr1 O1 Zr2 66.0(3) 2 .
Zr1 Zr1 O1 Zr2 -33.6(10) 9 .
O1 Zr1 O1 Zr2 136.4(2) 10 .
O1 Zr1 O1 Zr2 -86.3(4) 6 .
O1 Zr1 O1 Zr2 -147.1(6) 9 .
Zr2 Zr1 O1 Zr1 -66.0(3) . 2
Zr2 Zr1 O1 Zr1 32.6(4) 10 2
Zr2 Zr1 O1 Zr1 37.0(10) 9 2
Zr2 Zr1 O1 Zr1 -93.8(3) 6 2
O2 Zr1 O1 Zr1 -128.7(7) . 2
O2 Zr1 O1 Zr1 85.4(5) 10 2
Zr1 Zr1 O1 Zr1 -99.6(8) 9 2
O1 Zr1 O1 Zr1 70.4(4) 10 2
O1 Zr1 O1 Zr1 -152.3(3) 6 2
O1 Zr1 O1 Zr1 146.9(8) 9 2
Zr2 Zr2 O2 C12 170.3(11) 6 .
Zr2 Zr2 O2 C12 -59(2) 2 .
O2 Zr2 O2 C12 -24.3(15) 2 .
Zr1 Zr2 O2 C12 98.0(9) . .
Zr1 Zr2 O2 C12 47.8(11) 2 .
O1 Zr2 O2 C12 22.8(7) . .
Zr2 Zr2 O2 C12 178.9(8) 5 .
Zr2 Zr2 O2 C12 -145.0(8) 3 .
Zr2 Zr2 O2 C12 -170.5(5) 4 .
Zr1 Zr2 O2 C12 142.2(9) 9 .
Zr2 Zr2 O2 Zr2 130.6(14) 2 6
O2 Zr2 O2 Zr2 165.4(5) 2 6
Zr1 Zr2 O2 Zr2 -72.4(3) . 6
Zr1 Zr2 O2 Zr2 -122.6(3) 2 6
O1 Zr2 O2 Zr2 -147.5(9) . 6
C12 Zr2 O2 Zr2 -170.3(11) . 6
Zr2 Zr2 O2 Zr2 8.6(3) 5 6
Zr2 Zr2 O2 Zr2 44.7(14) 3 6
Zr2 Zr2 O2 Zr2 19.2(7) 4 6
Zr1 Zr2 O2 Zr2 -28.1(2) 9 6
Zr2 Zr2 O2 Zr1 72.4(3) 6 .
Zr2 Zr2 O2 Zr1 -157.1(14) 2 .
O2 Zr2 O2 Zr1 -122.3(7) 2 .
Zr1 Zr2 O2 Zr1 -50.2(4) 2 .
O1 Zr2 O2 Zr1 -75.2(8) . .
C12 Zr2 O2 Zr1 -98.0(9) . .
Zr2 Zr2 O2 Zr1 81.0(3) 5 .
Zr2 Zr2 O2 Zr1 117.1(13) 3 .
Zr2 Zr2 O2 Zr1 91.5(6) 4 .
Zr1 Zr2 O2 Zr1 44.25(19) 9 .
Zr2 Zr1 O2 C12 -91.2(7) . .
Zr2 Zr1 O2 C12 -50.2(14) 10 .
Zr2 Zr1 O2 C12 -171.7(11) 9 .
Zr2 Zr1 O2 C12 -147.3(9) 6 .
O2 Zr1 O2 C12 49.7(16) 10 .
Zr1 Zr1 O2 C12 -54.4(7) 2 .
Zr1 Zr1 O2 C12 -176.7(7) 9 .
O1 Zr1 O2 C12 -11.5(4) . .
O1 Zr1 O2 C12 5.9(7) 10 .
O1 Zr1 O2 C12 141.0(8) 6 .
O1 Zr1 O2 C12 119.7(7) 9 .
Zr2 Zr1 O2 Zr2 41.0(10) 10 .
Zr2 Zr1 O2 Zr2 -80.5(14) 9 .
Zr2 Zr1 O2 Zr2 -56.0(4) 6 .
O2 Zr1 O2 Zr2 140.9(11) 10 .
Zr1 Zr1 O2 Zr2 36.8(4) 2 .
Zr1 Zr1 O2 Zr2 -85.5(4) 9 .
O1 Zr1 O2 Zr2 79.7(7) . .
O1 Zr1 O2 Zr2 97.1(5) 10 .
O1 Zr1 O2 Zr2 -127.8(6) 6 .
O1 Zr1 O2 Zr2 -149.0(7) 9 .
Zr2 Zr1 O2 Zr2 56.0(4) . 6
Zr2 Zr1 O2 Zr2 97.1(9) 10 6
Zr2 Zr1 O2 Zr2 -24.4(15) 9 6
O2 Zr1 O2 Zr2 -163.0(10) 10 6
Zr1 Zr1 O2 Zr2 92.9(3) 2 6
Zr1 Zr1 O2 Zr2 -29.5(4) 9 6
O1 Zr1 O2 Zr2 135.7(8) . 6
O1 Zr1 O2 Zr2 153.2(5) 10 6
O1 Zr1 O2 Zr2 -71.7(5) 6 6
O1 Zr1 O2 Zr2 -93.0(8) 9 6
C2 N1 C2 C1 -0.2(19) 4_565 .
Fe1 N1 C2 C1 179.8(19) . .
C2 N1 C2 C3 174(4) 4_565 .
Fe1 N1 C2 C3 -6(4) . .
C3 C2 C1 C1 -173(3) . 4_565
N1 C2 C1 C1 1(5) . 4_565
C1 C2 C3 C4 -172(3) . .
N1 C2 C3 C4 15(5) . .
C1 C2 C3 C6 4(5) . .
N1 C2 C3 C6 -169.9(16) . .
C2 C3 C4 C5 171(4) . .
C6 C3 C4 C5 -5(5) . .
C2 C3 C4 N2 -22(5) . .
C6 C3 C4 N2 163(2) . .
C4 N2 C4 C5 -8(5) 10_556 .
Fe1 N2 C4 C5 -169(3) . .
C4 N2 C4 C3 -178.5(14) 10_556 .
Fe1 N2 C4 C3 20(5) . .
C3 C4 C5 C5 174(3) . 10_556
N2 C4 C5 C5 6(3) . 10_556
C2 C3 C6 C7 -91(2) . .
C4 C3 C6 C7 85(2) . .
C2 C3 C6 C11 96(2) . .
C4 C3 C6 C11 -88(2) . .
C11 C6 C7 C8 0.00(3) . .
C3 C6 C7 C8 -173.3(13) . .
C6 C7 C8 C9 0.00(3) . .
C7 C6 C11 C10 0.00(7) . .
C3 C6 C11 C10 173.3(13) . .
Zr2 O1 C12 O2 33.7(7) . .
Zr1 O1 C12 O2 -18.3(6) . .
Zr1 O1 C12 O2 33.1(17) 2 .
Zr2 O1 C12 C9 -146.3(7) . .
Zr1 O1 C12 C9 161.7(6) . .
Zr1 O1 C12 C9 -146.9(17) 2 .
Zr1 O1 C12 Zr2 -52.0(4) . .
Zr1 O1 C12 Zr2 -0.6(14) 2 .
Zr2 O2 C12 O1 -40.1(8) . .
Zr2 O2 C12 O1 -28.6(17) 6 .
Zr1 O2 C12 O1 19.1(7) . .
Zr2 O2 C12 C9 139.9(8) . .
Zr2 O2 C12 C9 151.4(17) 6 .
Zr1 O2 C12 C9 -160.9(7) . .
Zr2 O2 C12 Zr2 11.5(12) 6 .
Zr1 O2 C12 Zr2 59.2(5) . .
Zr2 Zr2 C12 O1 130.5(11) 6 .
Zr2 Zr2 C12 O1 -64.9(12) 2 .
O2 Zr2 C12 O1 139.9(12) . .
O2 Zr2 C12 O1 -64.5(14) 2 .
Zr1 Zr2 C12 O1 66.4(11) . .
Zr1 Zr2 C12 O1 0.5(11) 2 .
Zr2 Zr2 C12 O1 138.5(11) 5 .
Zr2 Zr2 C12 O1 -96.0(19) 3 .
Zr2 Zr2 C12 O1 160.4(14) 4 .
Zr1 Zr2 C12 O1 99.6(11) 9 .
Zr2 Zr2 C12 O2 -9.4(10) 6 .
Zr2 Zr2 C12 O2 155.2(11) 2 .
O2 Zr2 C12 O2 155.6(16) 2 .
Zr1 Zr2 C12 O2 -73.5(10) . .
Zr1 Zr2 C12 O2 -139.4(11) 2 .
O1 Zr2 C12 O2 -139.9(12) . .
Zr2 Zr2 C12 O2 -1.4(10) 5 .
Zr2 Zr2 C12 O2 124.1(17) 3 .
Zr2 Zr2 C12 O2 20.5(11) 4 .
Zr1 Zr2 C12 O2 -40.4(11) 9 .
Zr2 Zr2 C12 C9 -132.1(16) 6 .
Zr2 Zr2 C12 C9 32.5(19) 2 .
O2 Zr2 C12 C9 -122.7(19) . .
O2 Zr2 C12 C9 32.9(18) 2 .
Zr1 Zr2 C12 C9 163.8(17) . .
Zr1 Zr2 C12 C9 97.9(16) 2 .
O1 Zr2 C12 C9 97(2) . .
Zr2 Zr2 C12 C9 -124.1(15) 5 .
Zr2 Zr2 C12 C9 1(3) 3 .
Zr2 Zr2 C12 C9 -102.2(18) 4 .
Zr1 Zr2 C12 C9 -163.1(15) 9 .
C7 C8 C9 C10 0.00(7) . .
C7 C8 C9 C12 170.5(12) . .
O1 C12 C9 C8 46.0(15) . .
O2 C12 C9 C8 -134.0(15) . .
Zr2 C12 C9 C8 -39(2) . .
O1 C12 C9 C10 -143.5(14) . .
O2 C12 C9 C10 36.5(14) . .
Zr2 C12 C9 C10 131.7(18) . .
C6 C11 C10 C9 0.00(9) . .
C8 C9 C10 C11 0.00(9) . .
C12 C9 C10 C11 -170.5(12) . .
C2 N1 Fe1 N1 -117(100) 4_565 7_566
C2 N1 Fe1 N1 63(100) . 7_566
C2 N1 Fe1 N2 5(2) 4_565 7_566
C2 N1 Fe1 N2 -175(2) . 7_566
C2 N1 Fe1 N2 -175(2) 4_565 .
C2 N1 Fe1 N2 5(2) . .
C2 N1 Fe1 Cl4 93.5(19) 4_565 .
C2 N1 Fe1 Cl4 -86.5(19) . .
C2 N1 Fe1 Cl4 -86.5(19) 4_565 7_566
C2 N1 Fe1 Cl4 93.5(19) . 7_566
C4 N2 Fe1 N1 168(3) . 7_566
C4 N2 Fe1 N1 12(3) 10_556 7_566
C4 N2 Fe1 N1 -12(3) . .
C4 N2 Fe1 N1 -168(3) 10_556 .
C4 N2 Fe1 N2 78(3) . 7_566
C4 N2 Fe1 N2 -78(3) 10_556 7_566
C4 N2 Fe1 Cl4 78(3) . .
C4 N2 Fe1 Cl4 -78(3) 10_556 .
C4 N2 Fe1 Cl4 -102(3) . 7_566
C4 N2 Fe1 Cl4 102(3) 10_556 7_566

loop_
_platon_squeeze_void_nr
_platon_squeeze_void_average_x
_platon_squeeze_void_average_y
_platon_squeeze_void_average_z
_platon_squeeze_void_volume
_platon_squeeze_void_count_electrons
_platon_squeeze_void_content
1 -0.007 0.434 -0.026 4147 1398 ' '
